data_2010344
loop_
_publ_author_name
'De Ridder, Dirk J. A.'
'Fraanje, Jan'
'Goubitz, Kees'
'Schenk, Henk'

_publ_contact_author
;
     Dr. Dirk J.A. De Ridder
     Commission of the European Communities - Joint Research Centre
     European Institute for Transuranium Elements
     Postfach 2340
     D-76125 Karlsruhe
     Germany
;
_publ_section_title
;
 Crystal studies of musk compounds. XIII. Molecular structures of
 6-formyl-1,1,2,4,4,7-hexamethyltetralin (I) and
 6-formyl-1,1,4,4,5,7-hexamethyltetralin (2)
;
_journal_issue 12
_journal_name_full 'Acta Crystallographica Section C'
_journal_page_first 1962
_journal_page_last 1966
_journal_paper_doi 10.1107/S0108270194002647
_journal_volume 50
_journal_year 1994
_chemical_formula_moiety 'C17 H24 O'
_chemical_formula_sum 'C17 H24 O'
_chemical_formula_weight 244.38
_chemical_melting_point .92E-91
_chemical_name_systematic 6-formyl-1,1,4,4,5,7-hexamethyltetralin
_space_group_IT_number 14
_symmetry_cell_setting monoclinic
_symmetry_space_group_name_Hall '-P 2ybc'
_symmetry_space_group_name_H-M 'P 1 21/c 1'
_audit_creation_method from_xtal_archive_file_using_CIFIO
_cell_angle_alpha 90.00000
_cell_angle_beta 95.630(9)
_cell_angle_gamma 90.00000
_cell_formula_units_Z 4
_cell_length_a 10.3660(10)
_cell_length_b 8.7150(10)
_cell_length_c 15.984(2)
_cell_measurement_reflns_used 23
_cell_measurement_temperature 252
_cell_measurement_theta_max 43.8
_cell_measurement_theta_min 40.0
_cell_volume 1437.0(3)
_computing_cell_refinement 'CELCON comparable to Xtal LATCON'
_computing_data_collection 'CAD-4 software (Enraf-Nonius, 1989)'
_computing_data_reduction
; Xtal SORTRF (Hall, Spadaccini & Stewart, 1990) and Xtal ADDREF
(Davenport & Hall, 1990)
;
_computing_molecular_graphics 'PEANUT (Hummel, Hauser & B\"urgi, 1990)'
_computing_publication_material
; Xtal BONDLA (Dreissig, Doherty, Stewart & Hall, 1990) and Xtal CIFIO
(Hall, 1990)
;
_computing_structure_refinement 'Xtal CRYLSQ (Olthof-Hazekamp, 1990)'
_computing_structure_solution 'Xtal SIMPEL (Schenk & Hall, 1990)'
_diffrn_ambient_temperature 252.0(10)
_diffrn_measurement_device 'Enraf-Nonius CAD-4 diffractometer'
_diffrn_measurement_method \q/2\q
_diffrn_radiation_monochromator graphite
_diffrn_radiation_source xray_tube
_diffrn_radiation_type 'Cu K\a'
_diffrn_radiation_wavelength 1.5418
_diffrn_reflns_av_R_equivalents 'Not available'
_diffrn_reflns_limit_h_max 12
_diffrn_reflns_limit_h_min -11
_diffrn_reflns_limit_k_max 10
_diffrn_reflns_limit_k_min 0
_diffrn_reflns_limit_l_max 0
_diffrn_reflns_limit_l_min -18
_diffrn_reflns_number 2671
_diffrn_reflns_reduction_process perpendicular_monochr_Lp
_diffrn_reflns_theta_max 64.84
_diffrn_reflns_theta_min 4.29
_diffrn_standards_decay_% 0
_diffrn_standards_interval_time 60
_diffrn_standards_number 2
_exptl_absorpt_coefficient_mu .484
_exptl_absorpt_correction_T_max 1.34
_exptl_absorpt_correction_T_min .45
_exptl_absorpt_correction_type empirical
_exptl_absorpt_process_details 'DIFABS (Walker & Stuart, 1983)'
_exptl_crystal_colour colourless
_exptl_crystal_density_diffrn 1.13
_exptl_crystal_density_meas ?
_exptl_crystal_description 'block shaped crystal'
_exptl_crystal_F_000 536
_exptl_crystal_size_max .35
_exptl_crystal_size_mid .25
_exptl_crystal_size_min .15
_refine_diff_density_max .401
_refine_diff_density_min -.517
_refine_ls_abs_structure_details none
_refine_ls_abs_structure_Flack 0
_refine_ls_extinction_coef .00000
_refine_ls_extinction_method none
_refine_ls_goodness_of_fit_all .235
_refine_ls_goodness_of_fit_obs .235
_refine_ls_hydrogen_treatment
; Only coordinates of H atoms refined, restrained at 1.09 \%A to their
    carrier atom with fixed U~eq~=0.08 \%A^2^. The angles of the H atoms
    attached to C2 and C3 were restrained at 109 \%. H16 (A & B) were not
    refined
;
_refine_ls_matrix_type full
_refine_ls_number_constraints 0
_refine_ls_number_parameters 241
_refine_ls_number_reflns 2053
_refine_ls_number_restraints 35
_refine_ls_R_factor_all .099
_refine_ls_R_factor_obs .099
_refine_ls_shift/esd_max .389
_refine_ls_shift/esd_mean .041
_refine_ls_structure_factor_coef F
_refine_ls_weighting_details 'w=1/(7.52 + F~obs~ + 0.0046 F^2^~obs~)'
_refine_ls_weighting_scheme calc
_refine_ls_wR_factor_all .117
_refine_ls_wR_factor_obs .117
_reflns_number_observed 2053
_reflns_number_total 2428
_reflns_observed_criterion refl_observed_if_Inet_>_2.5__sigma(Inet)
_cod_data_source_file sh1094.cif
_cod_data_source_block 2
_cod_depositor_comments
;
   Site occupancies and disorder asseblies were reconstructed from the
   authors' comments that were (semantically incorrectly) included
   into coordinate list:

   Population parameter of O1A = 0.69 . .
   Population parameter of O1B = 0.31 . .

   The comments are present in the original paper supplementary CIF
   file, sh1094.cif (http://scripts.iucr.org/cgi-bin/sendcif?sh1094sup1)

   Antanas Vaitkus
   2015.02.14

The following automatic conversions were performed:

'_exptl_crystal_density_meas' value 'Not available' was changed to
'?' - the value is perceived as not measured.

Automatic conversion script
Id: cif_fix_values 3008 2015-01-20 13:52:24Z robertas 

The following automatic conversions were performed:

'_refine_ls_weighting_scheme' value 'w=1/(7.52 + F~obs~ + 0.0046
F^2^~obs~)' was changed to 'calc'. New tag
'_refine_ls_weighting_details' was created. The value of the new tag
was set to 'w=1/(7.52 + F~obs~ + 0.0046 F^2^~obs~)'.

Automatic conversion script
Id: cif_fix_values 3143 2015-03-26 13:38:13Z robertas 
;
_cod_original_sg_symbol_H-M 'P 21/c'
_cod_database_code 2010344

loop_
_symmetry_equiv_pos_as_xyz
+x,+y,+z
-x,1/2+y,1/2-z
-x,-y,-z
+x,1/2-y,1/2+z

loop_
_atom_site_aniso_label
_atom_site_aniso_U_11
_atom_site_aniso_U_22
_atom_site_aniso_U_33
_atom_site_aniso_U_12
_atom_site_aniso_U_13
_atom_site_aniso_U_23
C1 .046(2) .056(2) .057(2) .003(2) -.0010(10) .004(2)
C2 .060(3) .143(5) .137(5) .031(3) .036(3) .072(4)
C3 .069(3) .260(10) .260(10) .046(5) .074(5) .192(9)
C4 .062(2) .055(2) .050(2) -.005(2) .010(2) .006(2)
C5 .052(2) .049(2) .055(2) .004(2) -.0030(10) -.002(2)
C6 .043(2) .055(2) .061(2) -.002(2) .0040(10) -.017(2)
C7 .055(2) .057(2) .048(2) -.011(2) .0120(10) -.011(2)
C8 .059(2) .052(2) .045(2) -.006(2) .0040(10) .0020(10)
C9 .046(2) .045(2) .040(2) -.0030(10) .0000(10) -.0040(10)
C10 .050(2) .041(2) .041(2) -.0040(10) .0000(10) -.0030(10)
C11 .067(3) .063(3) .128(4) .016(2) -.004(3) -.013(3)
C12 .065(3) .110(4) .080(3) .015(3) -.022(2) -.015(3)
C14 .144(5) .107(4) .053(2) -.052(4) .026(3) -.009(3)
C15 .145(5) .075(3) .085(3) -.053(3) .037(3) -.006(3)
C16 .061(3) .082(3) .101(3) .005(2) .008(2) -.010(3)
C18 .074(3) .091(3) .067(3) -.018(3) .027(2) -.004(2)
C19 .079(3) .105(4) .106(4) .033(3) .009(3) .042(3)
O1A .071(3) .155(6) .136(5) .035(4) -.004(3) .032(4)
O1B .059(7) .150(10) .22(2) -.016(8) .036(9) -.040(10)

loop_
_atom_site_label
_atom_site_fract_x
_atom_site_fract_y
_atom_site_fract_z
_atom_site_U_iso_or_equiv
_atom_site_thermal_displace_type
_atom_site_calc_flag
_atom_site_calc_attached_atom
_atom_site_occupancy
_atom_site_disorder_assembly
_atom_site_disorder_group
C1 .8528(3) .7386(4) .4081(2) .053(2) Uani ? ? 1.0 . .
C2 .9362(5) .8077(8) .3465(4) .111(4) Uani ? ? 1.0 . .
C3 .9007(5) .925(1) .3028(6) .191(8) Uani ? ? 1.0 . .
C4 .7709(4) .9932(4) .2824(2) .055(2) Uani ? ? 1.0 . .
C5 .5434(3) .9655(4) .3336(2) .053(2) Uani ? ? 1.0 . .
C6 .4584(3) .9024(4) .3890(2) .053(2) Uani ? ? 1.0 . .
C7 .5021(3) .7905(4) .4473(2) .053(2) Uani ? ? 1.0 . .
C8 .6283(3) .7444(4) .4493(2) .052(2) Uani ? ? 1.0 . .
C9 .7158(3) .8043(4) .3968(2) .044(2) Uani ? ? 1.0 . .
C10 .6744(3) .9191(4) .3382(2) .044(2) Uani ? ? 1.0 . .
C11 .8512(5) .5652(6) .3938(4) .087(3) Uani ? ? 1.0 . .
C12 .9146(5) .7703(7) .4974(3) .087(3) Uani ? ? 1.0 . .
C14 .7342(7) .9701(8) .1887(3) .100(4) Uani ? ? 1.0 . .
C15 .7862(7) 1.1658(6) .3002(4) .100(4) Uani ? ? 1.0 . .
C16 .3220(5) .9529(6) .3881(3) .081(3) Uani ? ? 1.0 . .
C18 .4170(5) .7170(6) .5085(3) .076(3) Uani ? ? 1.0 . .
C19 .4870(5) 1.0834(7) .2712(4) .097(4) Uani ? ? 1.0 . .
O1A .2540(5) 1.0239(8) .3382(4) .121(5) Uani ? ? 0.69 1 A
O1B .237(1) .890(2) .416(1) .14(1) Uani ? ? 0.31 1 B
H21 1.037(3) .794(4) .362(2) .08 Uiso calc C2 1.0 . .
H22 .913(4) .734(4) .290(2) .08 Uiso calc C2 1.0 . .
H31 .945(3) 1.001(3) .328(2) .08 Uiso calc C3 1.0 . .
H32 .940(3) .917(4) .243(2) .08 Uiso calc C3 1.0 . .
H8 .662(4) .667(5) .494(2) .08 Uiso calc C8 1.0 . .
H111 .797(4) .539(5) .339(2) .08 Uiso calc C11 1.0 . .
H112 .951(4) .531(5) .398(3) .08 Uiso calc C11 1.0 . .
H113 .782(4) .508(5) .422(3) .08 Uiso calc C11 1.0 . .
H121 1.013(4) .746(5) .503(3) .08 Uiso calc C12 1.0 . .
H122 .904(4) .883(5) .516(3) .08 Uiso calc C12 1.0 . .
H123 .858(4) .711(5) .537(3) .08 Uiso calc C12 1.0 . .
H141 .801(4) 1.009(5) .155(3) .08 Uiso calc C14 1.0 . .
H142 .740(4) .859(5) .179(3) .08 Uiso calc C14 1.0 . .
H143 .644(4) .959(6) .175(3) .08 Uiso calc C14 1.0 . .
H151 .799(4) 1.190(5) .361(2) .08 Uiso calc C15 1.0 . .
H152 .858(4) 1.217(5) .270(3) .08 Uiso calc C15 1.0 . .
H153 .704(4) 1.201(6) .274(3) .08 Uiso calc C15 1.0 . .
H16A .27435 .91788 .44355 .08 Uiso calc C16 0.69 1 A
H16B .29668 1.06179 .35761 .08 Uiso calc C16 0.31 1 B
H181 .329(4) .668(5) .480(3) .08 Uiso calc C18 1.0 . .
H182 .480(4) .646(5) .547(3) .08 Uiso calc C18 1.0 . .
H183 .366(4) .794(5) .540(3) .08 Uiso calc C18 1.0 . .
H191 .457(4) 1.172(5) .304(3) .08 Uiso calc C19 1.0 . .
H192 .523(4) 1.072(5) .213(2) .08 Uiso calc C19 1.0 . .
H193 .386(4) 1.059(5) .253(3) .08 Uiso calc C19 1.0 . .

loop_
_atom_type_symbol
_atom_type_scat_dispersion_real
_atom_type_scat_dispersion_imag
_atom_type_scat_source
C .017 .009 International_Tables_Vol_IV_Table_2.2B
O .047 .032 International_Tables_Vol_IV_Table_2.2B
H 0 0 International_Tables_Vol_IV_Table_2.2B

loop_
_geom_angle_atom_site_label_1
_geom_angle_atom_site_label_2
_geom_angle_atom_site_label_3
_geom_angle
_geom_angle_publ_flag
C2 C1 C9 111.2(3) yes
C2 C1 C11 107.3(4) yes
C2 C1 C12 108.9(4) yes
C9 C1 C11 110.9(3) yes
C9 C1 C12 110.1(3) yes
C11 C1 C12 108.4(4) yes
C1 C2 C3 122.0(5) yes
C1 C2 H21 115(2) no
C1 C2 H22 102(2) no
C3 C2 H21 117(2) no
C3 C2 H22 90(2) no
H21 C2 H22 105(3) no
C2 C3 C4 130.7(6) yes
C2 C3 H31 104(2) no
C2 C3 H32 109(2) no
C4 C3 H31 103(2) no
C4 C3 H32 104(2) no
H31 C3 H32 104(3) no
C3 C4 C10 109.4(4) yes
C3 C4 C14 107.3(5) yes
C3 C4 C15 106.1(5) yes
C10 C4 C14 113.6(4) yes
C10 C4 C15 111.3(4) yes
C14 C4 C15 108.8(4) yes
C6 C5 C10 120.6(3) yes
C6 C5 C19 116.9(3) yes
C10 C5 C19 122.5(4) yes
C5 C6 C7 120.5(3) yes
C5 C6 C16 122.0(3) yes
C7 C6 C16 117.5(4) yes
C6 C7 C8 118.0(3) yes
C6 C7 C18 123.6(3) yes
C8 C7 C18 118.4(3) yes
C7 C8 C9 123.6(3) yes
C7 C8 H8 118(2) no
C9 C8 H8 118(2) no
C1 C9 C8 116.1(3) yes
C1 C9 C10 124.4(3) yes
C8 C9 C10 119.5(3) yes
C4 C10 C5 121.6(3) yes
C4 C10 C9 120.5(3) yes
C5 C10 C9 117.9(3) yes
C1 C11 H111 110(3) no
C1 C11 H112 105(2) no
C1 C11 H113 115(2) no
H111 C11 H112 116(3) no
H111 C11 H113 85(3) no
H112 C11 H113 124(3) no
C1 C12 H121 112(2) no
C1 C12 H122 113(2) no
C1 C12 H123 106(2) no
H121 C12 H122 107(3) no
H121 C12 H123 117(3) no
H122 C12 H123 103(3) no
C4 C14 H141 112(2) no
C4 C14 H142 106(3) no
C4 C14 H143 112(3) no
H141 C14 H142 102(4) no
H141 C14 H143 131(4) no
H142 C14 H143 86(4) no
C4 C15 H151 113(3) no
C4 C15 H152 114(2) no
C4 C15 H153 99(3) no
H151 C15 H152 110(3) no
H151 C15 H153 113(4) no
H152 C15 H153 108(4) no
C6 C16 O1A 131.8(5) yes
C6 C16 O1B 127.9(9) yes
C6 C16 H16A 114.5(4) no
C6 C16 H16B 116.9(4) no
O1A C16 H16A 113.8(5) no
O1B C16 H16B 115.1(9) no
C7 C18 H181 114(2) no
C7 C18 H182 105(2) no
C7 C18 H183 113(2) no
H181 C18 H182 118(3) no
H181 C18 H183 91(3) no
H182 C18 H183 115(3) no
C5 C19 H191 107(2) no
C5 C19 H192 112(2) no
C5 C19 H193 110(2) no
H191 C19 H192 134(4) no
H191 C19 H193 87(3) no
H192 C19 H193 100(3) no

loop_
_geom_bond_atom_site_label_1
_geom_bond_atom_site_label_2
_geom_bond_site_symmetry_1
_geom_bond_site_symmetry_2
_geom_bond_distance
_geom_bond_publ_flag
C1 C2 . . 1.500(7) yes
C1 C9 . . 1.525(5) yes
C1 C11 . . 1.528(6) yes
C1 C12 . . 1.530(6) yes
C2 C3 . . 1.270(10) yes
C2 H21 . . 1.06(3) no
C2 H22 . . 1.11(3) no
C3 C4 . . 1.478(7) yes
C3 H31 . . .88(3) no
C3 H32 . . 1.07(3) no
C4 C10 . . 1.545(5) yes
C4 C14 . . 1.522(6) yes
C4 C15 . . 1.536(7) yes
C5 C6 . . 1.420(5) yes
C5 C10 . . 1.412(5) yes
C5 C19 . . 1.509(7) yes
C6 C7 . . 1.394(5) yes
C6 C16 . . 1.479(6) yes
C7 C8 . . 1.367(5) yes
C7 C18 . . 1.521(6) yes
C8 C9 . . 1.397(5) yes
C8 H8 . . 1.02(4) no
C9 C10 . . 1.408(4) yes
C11 H111 . . 1.02(4) no
C11 H112 . . 1.07(4) no
C11 H113 . . 1.02(4) no
C12 H121 . . 1.03(4) no
C12 H122 . . 1.03(4) no
C12 H123 . . 1.04(4) no
C14 H141 . . .98(4) no
C14 H142 . . .98(4) no
C14 H143 . . .95(4) no
C15 H151 . . .99(4) no
C15 H152 . . 1.02(4) no
C15 H153 . . .97(4) no
C16 O1A . . 1.186(8) yes
C16 O1B . . 1.16(2) yes
C16 H16A . . 1.099(5) no
C16 H16B . . 1.087(5) no
C18 H181 . . 1.07(4) no
C18 H182 . . 1.06(4) no
C18 H183 . . 1.02(4) no
C19 H191 . . 1.00(4) no
C19 H192 . . 1.04(4) no
C19 H193 . . 1.08(4) no

loop_
_geom_contact_atom_site_label_1
_geom_contact_atom_site_label_2
_geom_contact_distance
_geom_contact_site_symmetry_2
_geom_contact_publ_flag
C6 C8 2.366(5) . no
C6 O1B 2.380(10) . no
C3 C15 2.410(10) . no
C5 C9 2.416(5) . no
C3 C14 2.420(10) . no
C8 C10 2.422(5) . no
C1 C3 2.430(10) . no
C7 C9 2.435(5) . no
C6 O1A 2.436(7) . no
C2 C11 2.439(9) . no
C5 C7 2.443(5) . no
C7 C16 2.457(6) . no
C6 C10 2.460(5) . no
C2 C12 2.466(9) . no
C3 C10 2.468(7) . no
C1 C8 2.480(5) . no
C11 C12 2.480(8) . no
C8 C18 2.482(6) . no
C14 C15 2.488(8) . no
C2 C9 2.495(6) . no
C6 C19 2.496(8) . no
C2 C4 2.501(7) . no
C9 C12 2.503(6) . no
C9 C11 2.515(6) . no
C5 C16 2.535(6) . no
C10 C15 2.544(7) . no
C10 C19 2.562(7) . no
C4 C9 2.565(5) . no
C10 C14 2.566(6) . no
C6 C18 2.570(6) . no
C4 C5 2.582(5) . no
C1 C10 2.596(5) . no
O1B C18 2.72(2) . no
C5 C8 2.756(5) . no
C3 C9 2.757(9) . no
O1A C19 2.785(8) . no
C6 C9 2.793(4) . no
C7 C10 2.846(5) . no
C2 C10 2.873(6) . no
C7 O1B 2.870(10) . no
C16 C19 2.887(8) . no
C16 C18 2.920(7) . no
C8 C11 2.994(7) . no
C8 C12 3.000(6) . no
C4 C19 3.034(7) . no
C5 O1A 3.050(6) . no
C1 C4 3.057(5) . no
C5 C15 3.152(8) . no
C14 C19 3.153(9) . no
C15 C19 3.173(9) . no
C5 C14 3.190(7) . no
C2 O1B 3.290(10) 1_655 no
C3 C12 3.380(10) . no
C2 C14 3.422(8) . no
C3 C11 3.520(10) . no
C2 C15 3.532(9) . no
C7 O1A 3.594(7) . no
C5 O1B 3.610(10) . no
C9 C15 3.614(7) . no
C10 C12 3.620(6) . no
C9 C14 3.648(6) . no
C10 C11 3.652(6) . no
C12 O1B 3.68(2) 3_676 no
C8 C16 3.703(6) 3_676 no
C8 C16 3.706(6) . no
C10 C19 3.721(7) 2_645 no
C5 C19 3.726(7) 2_645 no
C6 C7 3.737(5) 3_676 no
C5 C18 3.741(6) 3_676 no
C3 O1A 3.751(8) 1_655 no
C12 O1A 3.753(9) 3_676 no
C2 C8 3.771(7) . no
C9 C19 3.772(7) 2_645 no
C1 C7 3.776(5) . no
C11 O1A 3.778(9) 2_645 no
C7 C16 3.782(6) 3_676 no
C3 O1B 3.780(10) 1_655 no
C7 C19 3.792(7) . no
C3 C5 3.801(7) . no
C9 C18 3.801(6) . no
C2 O1A 3.808(8) 1_655 no
C11 C15 3.823(8) 1_545 no
C15 O1A 3.824(9) 2_655 no
C10 C16 3.826(6) . no
C9 C19 3.826(7) . no
C4 C8 3.844(5) . no
C12 O1B 3.85(2) 1_655 no
C1 C5 3.856(5) . no
C6 C19 3.859(8) 2_645 no
C6 C18 3.865(6) 3_676 no
C5 C18 3.865(6) . no
C8 C19 3.872(7) 2_645 no
C4 C6 3.886(5) . no
C14 O1A 3.920(10) 2_645 no
C7 C19 3.943(7) 2_645 no
C6 C6 3.953(5) 3_676 no
C15 O1B 3.96(2) 2_655 no
C18 C19 3.966(8) 3_676 no
C15 C16 3.990(8) 2_655 no
C9 O1B 3.99(2) 3_676 no
C14 C18 4.006(7) 2_655 no
C12 C16 4.008(8) 3_676 no
O1B C19 4.01(2) . no
C15 C18 4.012(8) 3_676 no
C8 O1B 4.01(2) 3_676 no
C7 C7 4.023(5) 3_676 no
C8 O1A 4.037(7) 3_676 no
C14 O1B 4.05(2) 2_655 no
O1A C18 4.064(8) . no
C2 C15 4.078(9) 2_745 no
C11 C12 4.080(8) 3_766 no
C9 C16 4.089(6) 3_676 no
C4 C12 4.098(6) . no
C8 C18 4.112(7) 3_666 no
C1 C14 4.128(6) . no
C11 C18 4.131(8) 3_666 no
C1 C15 4.132(7) . no
C3 C8 4.152(9) . no
C14 C19 4.161(9) 2_645 no
C5 C7 4.163(5) 3_676 no
C10 C18 4.173(6) 3_676 no
C6 C8 4.173(5) 3_676 no
C18 C18 4.176(8) 3_666 no
C16 C18 4.177(7) 3_676 no
C11 C19 4.178(8) 2_645 no
C7 C14 4.181(7) 2_645 no
C4 C11 4.181(6) . no
C2 C16 4.185(7) 1_655 no
C1 O1B 4.190(10) 1_655 no
C2 O1A 4.192(9) 2_645 no
C6 C16 4.227(6) 3_676 no
C8 O1B 4.230(10) . no
C8 C19 4.262(7) . no
C9 C16 4.272(6) . no
C7 C12 4.276(6) . no
C10 O1B 4.28(2) 3_676 no
C7 C11 4.276(6) . no
C6 C15 4.281(7) 2_645 no
C2 C5 4.284(6) . no
C12 C14 4.285(8) 4_565 no
C12 C15 4.293(8) 3_776 no
C8 C14 4.303(6) 4_565 no
C1 C6 4.313(5) . no
C7 O1B 4.31(2) 3_676 no
C10 C18 4.365(6) . no
C7 O1A 4.367(7) 3_676 no
C12 C12 4.375(9) 3_776 no
C3 O1A 4.380(10) 2_645 no
C6 C14 4.386(8) 2_645 no
C4 C7 4.390(5) . no
C1 O1A 4.401(7) 2_645 no
C3 C15 4.400(10) 2_745 no
C14 C16 4.406(8) 2_655 no
C7 C18 4.417(7) 3_676 no
C19 C19 4.422(9) 2_645 no
C19 C19 4.422(9) 2_655 no
C3 C11 4.420(10) 2_755 no

loop_
_geom_torsion_atom_site_label_1
_geom_torsion_atom_site_label_2
_geom_torsion_atom_site_label_3
_geom_torsion_atom_site_label_4
_geom_torsion
_geom_torsion_publ_flag
C9 C1 C2 C3 12.0(8) no
C9 C1 C2 H21 162(2) no
C9 C1 C2 H22 -85(2) no
C11 C1 C2 C3 133.4(7) no
C11 C1 C2 H21 -76(2) no
C11 C1 C2 H22 36(2) no
C12 C1 C2 C3 -109.5(7) no
C12 C1 C2 H21 41(2) no
C12 C1 C2 H22 153(2) no
C2 C1 C9 C8 178.0(4) no
C2 C1 C9 C10 -2.3(5) no
C11 C1 C9 C8 58.8(4) no
C11 C1 C9 C10 -121.6(4) no
C12 C1 C9 C8 -61.2(4) no
C12 C1 C9 C10 118.5(4) no
C2 C1 C11 H111 -72(3) no
C2 C1 C11 H112 54(2) no
C2 C1 C11 H113 -167(3) no
C9 C1 C11 H111 49(3) no
C9 C1 C11 H112 176(2) no
C9 C1 C11 H113 -45(3) no
C12 C1 C11 H111 170(3) no
C12 C1 C11 H112 -63(2) no
C12 C1 C11 H113 76(3) no
C2 C1 C12 H121 -47(3) no
C2 C1 C12 H122 74(3) no
C2 C1 C12 H123 -175(3) no
C9 C1 C12 H121 -169(3) no
C9 C1 C12 H122 -48(3) no
C9 C1 C12 H123 63(3) no
C11 C1 C12 H121 70(3) no
C11 C1 C12 H122 -170(3) no
C11 C1 C12 H123 -58(3) no
C1 C2 C3 C4 -18.0(10) no
C1 C2 C3 H31 103(2) no
C1 C2 C3 H32 -148(2) no
H21 C2 C3 C4 -168(2) no
H21 C2 C3 H31 -47(3) no
H21 C2 C3 H32 63(3) no
H22 C2 C3 C4 86(2) no
H22 C2 C3 H31 -153(3) no
H22 C2 C3 H32 -44(3) no
C2 C3 C4 C10 12.0(10) no
C2 C3 C4 C14 -112.0(10) no
C2 C3 C4 C15 131.8(9) no
H31 C3 C4 C10 -110(2) no
H31 C3 C4 C14 127(2) no
H31 C3 C4 C15 10(2) no
H32 C3 C4 C10 142(2) no
H32 C3 C4 C14 19(2) no
H32 C3 C4 C15 -98(2) no
C3 C4 C10 C5 178.4(5) no
C3 C4 C10 C9 -.5(6) no
C14 C4 C10 C5 -61.8(5) no
C14 C4 C10 C9 119.4(4) no
C15 C4 C10 C5 61.5(4) no
C15 C4 C10 C9 -117.4(4) no
C3 C4 C14 H141 -53(3) no
C3 C4 C14 H142 56(3) no
C3 C4 C14 H143 149(3) no
C10 C4 C14 H141 -174(3) no
C10 C4 C14 H142 -65(3) no
C10 C4 C14 H143 28(3) no
C15 C4 C14 H141 61(3) no
C15 C4 C14 H142 171(3) no
C15 C4 C14 H143 -97(3) no
C3 C4 C15 H151 -72(3) no
C3 C4 C15 H152 54(2) no
C3 C4 C15 H153 168(3) no
C10 C4 C15 H151 46(3) no
C10 C4 C15 H152 172(2) no
C10 C4 C15 H153 -73(3) no
C14 C4 C15 H151 172(3) no
C14 C4 C15 H152 -62(2) no
C14 C4 C15 H153 53(3) no
C10 C5 C6 C7 -1.8(5) no
C10 C5 C6 C16 177.5(4) no
C19 C5 C6 C7 178.6(4) no
C19 C5 C6 C16 -2.0(6) no
C6 C5 C10 C4 -176.2(3) no
C6 C5 C10 C9 2.7(5) no
C19 C5 C10 C4 3.3(5) no
C19 C5 C10 C9 -177.8(4) no
C6 C5 C19 H191 62(3) no
C6 C5 C19 H192 -142(3) no
C6 C5 C19 H193 -32(3) no
C10 C5 C19 H191 -118(3) no
C10 C5 C19 H192 39(3) no
C10 C5 C19 H193 149(2) no
C5 C6 C7 C8 .1(5) no
C5 C6 C7 C18 -179.7(4) no
C16 C6 C7 C8 -179.2(4) no
C16 C6 C7 C18 .9(6) no
C5 C6 C16 O1A 15.3(9) no
C5 C6 C16 O1B 162.0(10) no
C5 C6 C16 H16A -165.2(4) no
C5 C6 C16 H16B -17.9(6) no
C7 C6 C16 O1A -165.4(6) no
C7 C6 C16 O1B -18.0(10) no
C7 C6 C16 H16A 14.1(6) no
C7 C6 C16 H16B 161.5(4) no
C6 C7 C8 C9 .6(5) no
C6 C7 C8 H8 177(3) no
C18 C7 C8 C9 -179.5(3) no
C18 C7 C8 H8 -3(3) no
C6 C7 C18 H181 54(3) no
C6 C7 C18 H182 -175(2) no
C6 C7 C18 H183 -49(2) no
C8 C7 C18 H181 -126(2) no
C8 C7 C18 H182 5(2) no
C8 C7 C18 H183 132(2) no
C7 C8 C9 C1 180.0(3) no
C7 C8 C9 C10 .3(5) no
H8 C8 C9 C1 4(3) no
H8 C8 C9 C10 -176(3) no
C1 C9 C10 C4 -2.7(5) no
C1 C9 C10 C5 178.4(3) no
C8 C9 C10 C4 176.9(3) no
C8 C9 C10 C5 -2.0(5) no
